data_4117041
loop_
_publ_author_name
'Stephen F. Nelsen'
'Rustem F. Ismagilov'
'Douglas R. Powell'

_publ_contact_author
; 
    Prof. Stephen F. Nelsen 
    Department of Chemistry 
    University of Wisconsin 
    Madison, WI  53706-1396  USA 
;
_publ_contact_author_email nelsen@chem.wisc.edu
_publ_contact_author_fax 1(608)2620381
_publ_contact_author_phone 1(608)2623426
_publ_section_title
;
 Charge-Localized p-Phenylenedihydrazine Radical Cations: ESR and Optical
 Studies of Intramolecular Electron Transfer Rates
;
_journal_name_full 'Journal of the American Chemical Society'
_journal_page_first 10213
_journal_page_last 10222
_journal_paper_doi 10.1021/ja9720321
_journal_volume 119
_journal_year 1997
_chemical_formula_moiety '(C16 H24 N2)+ (C8 H4 B)-'
_chemical_formula_structural '(C16 H24 N2)+ (C8 H4 B)-'
_chemical_formula_sum 'C24 H28 B N2'
_chemical_formula_weight 355.29
_chemical_name_systematic
; 
 ? 
;
_space_group_IT_number 14
_symmetry_cell_setting monoclinic
_symmetry_space_group_name_Hall '-P 2yn'
_symmetry_space_group_name_H-M 'P 1 21/n 1'
_atom_sites_solution_hydrogens geom
_atom_sites_solution_primary direct
_atom_sites_solution_secondary difmap
_audit_creation_method SHELXL
_cell_angle_alpha 90.00
_cell_angle_beta 92.418(2)
_cell_angle_gamma 90.00
_cell_formula_units_Z 4
_cell_length_a 7.6781(4)
_cell_length_b 13.1280(8)
_cell_length_c 21.1967(12)
_cell_measurement_reflns_used 4169
_cell_measurement_temperature 133(2)
_cell_measurement_theta_max 25.5
_cell_measurement_theta_min 2.0
_cell_volume 2134.7(2)
_computing_structure_refinement 'SHELXL-93 (Sheldrick, 1993)'
_computing_structure_solution 'SHELXS-86 (Sheldrick, 1990)'
_diffrn_ambient_temperature 133(2)
_diffrn_measurement_device 'Siemens P4/CCD'
_diffrn_measurement_method 'phi scans'
_diffrn_radiation_monochromator graphite
_diffrn_radiation_source 'sealed tube'
_diffrn_radiation_type MoK\a
_diffrn_radiation_wavelength 0.71073
_diffrn_reflns_av_R_equivalents 0.0349
_diffrn_reflns_av_sigmaI/netI 0.0347
_diffrn_reflns_limit_h_max 9
_diffrn_reflns_limit_h_min -5
_diffrn_reflns_limit_k_max 15
_diffrn_reflns_limit_k_min -15
_diffrn_reflns_limit_l_max 24
_diffrn_reflns_limit_l_min -20
_diffrn_reflns_number 8260
_diffrn_reflns_theta_max 26.00
_diffrn_reflns_theta_min 1.83
_diffrn_standards_decay_% 0.30
_diffrn_standards_number 143
_exptl_absorpt_coefficient_mu 0.064
_exptl_absorpt_correction_type none
_exptl_crystal_colour red
_exptl_crystal_density_diffrn 1.106
_exptl_crystal_description 'transparent prism'
_exptl_crystal_F_000 764
_exptl_crystal_size_max 0.40
_exptl_crystal_size_mid 0.20
_exptl_crystal_size_min 0.10
_refine_diff_density_max 0.226
_refine_diff_density_min -0.172
_refine_diff_density_rms 0.040
_refine_ls_extinction_coef 0.0079(8)
_refine_ls_extinction_expression Fc^*^=kFc[1+0.001xFc^2^\l^3^/sin(2\q)]^-1/4^
_refine_ls_extinction_method SHELXL
_refine_ls_goodness_of_fit_all 1.154
_refine_ls_goodness_of_fit_obs 1.127
_refine_ls_hydrogen_treatment riding
_refine_ls_matrix_type full
_refine_ls_number_parameters 245
_refine_ls_number_reflns 3650
_refine_ls_number_restraints 0
_refine_ls_restrained_S_all 1.158
_refine_ls_restrained_S_obs 1.127
_refine_ls_R_factor_all 0.0740
_refine_ls_R_factor_obs 0.0518
_refine_ls_shift/esd_max 0.009
_refine_ls_shift/esd_mean 0.001
_refine_ls_structure_factor_coef Fsqd
_refine_ls_weighting_details 'w=1/[\s^2^(Fo^2^)+(0.0266P)^2^+1.6200P] where P=(Fo^2^+2Fc^2^)/3'
_refine_ls_weighting_scheme calc
_refine_ls_wR_factor_all 0.1206
_refine_ls_wR_factor_obs 0.1032
_reflns_number_observed 2869
_reflns_number_total 3652
_reflns_observed_criterion >2sigma(I)
_cod_data_source_file ja9720321_2.cif
_cod_data_source_block compound_5+(B(C2H)4)-
_cod_depositor_comments
;
The following automatic conversions were performed:

'_refine_ls_weighting_scheme' value 'calc
w=1/[\s^2^(Fo^2^)+(0.0266P)^2^+1.6200P] where P=(Fo^2^+2Fc^2^)/3' was
changed to 'calc'. New tag '_refine_ls_weighting_details' was
created. The value of the new tag was set to
'w=1/[\s^2^(Fo^2^)+(0.0266P)^2^+1.6200P] where P=(Fo^2^+2Fc^2^)/3'.

Automatic conversion script
Id: cif_fix_values 3143 2015-03-26 13:38:13Z robertas 
;
_cod_database_code 4117041

loop_
_symmetry_equiv_pos_as_xyz
'x, y, z'
'-x+1/2, y+1/2, -z+1/2'
'-x, -y, -z'
'x-1/2, -y-1/2, z-1/2'

loop_
_atom_site_aniso_label
_atom_site_aniso_U_11
_atom_site_aniso_U_22
_atom_site_aniso_U_33
_atom_site_aniso_U_23
_atom_site_aniso_U_13
_atom_site_aniso_U_12
C1 0.0389(13) 0.0281(12) 0.0222(11) -0.0024(9) 0.0044(9) 0.0053(10)
N2 0.0257(9) 0.0226(9) 0.0192(8) -0.0001(7) 0.0014(7) -0.0001(7)
N3 0.0256(9) 0.0243(9) 0.0204(9) -0.0008(7) 0.0022(7) -0.0015(7)
C4 0.0273(12) 0.0300(12) 0.0239(11) 0.0038(9) -0.0025(9) 0.0023(9)
C5 0.0308(13) 0.046(2) 0.0402(14) 0.0079(12) 0.0092(11) 0.0100(11)
C6 0.0247(12) 0.0406(14) 0.0365(13) 0.0043(11) -0.0030(10) 0.0013(10)
C7 0.056(2) 0.0218(12) 0.0338(13) -0.0040(10) -0.0034(11) 0.0048(11)
C8 0.0393(13) 0.0250(12) 0.0322(12) 0.0028(10) 0.0000(10) 0.0021(10)
C9 0.0231(11) 0.0219(11) 0.0261(11) 0.0014(9) 0.0055(9) -0.0008(8)
C10 0.0310(12) 0.0286(12) 0.0265(11) 0.0005(9) 0.0004(9) 0.0013(9)
C11 0.0474(15) 0.0300(13) 0.0317(13) 0.0073(10) 0.0012(11) 0.0049(11)
C12 0.057(2) 0.0234(12) 0.0400(14) 0.0059(11) 0.0087(12) 0.0017(11)
C13 0.0459(15) 0.0267(12) 0.0357(13) -0.0034(10) 0.0072(11) -0.0090(11)
C14 0.0312(12) 0.0298(12) 0.0282(12) 0.0010(9) 0.0030(9) -0.0057(10)
C15 0.0273(12) 0.0285(12) 0.0328(12) -0.0045(10) 0.0104(9) -0.0017(9)
C16 0.0294(12) 0.0351(13) 0.053(2) 0.0001(12) 0.0115(11) 0.0047(11)
C17 0.0360(13) 0.0390(14) 0.0435(14) 0.0043(11) 0.0147(11) -0.0045(11)
C18 0.050(2) 0.045(2) 0.0366(13) -0.0174(12) 0.0187(12) -0.0113(12)
B1 0.0308(13) 0.0259(13) 0.0255(13) 0.0013(10) 0.0002(10) 0.0013(11)
C19 0.0362(13) 0.0219(11) 0.0223(11) 0.0015(9) 0.0053(9) -0.0014(10)
C20 0.0310(13) 0.0281(12) 0.0309(12) -0.0010(10) 0.0017(10) -0.0010(10)
C21 0.0286(12) 0.0255(11) 0.0314(12) 0.0053(10) -0.0023(9) 0.0014(9)
C22 0.0420(14) 0.0289(13) 0.0322(13) -0.0031(10) -0.0032(10) -0.0003(11)
C23 0.0395(13) 0.0308(13) 0.0236(11) -0.0020(10) -0.0019(10) 0.0008(11)
C24 0.064(2) 0.0280(13) 0.0343(14) -0.0031(11) -0.0088(12) 0.0109(12)
C25 0.0298(12) 0.0280(12) 0.0300(12) 0.0013(10) -0.0063(10) -0.0015(10)
C26 0.0335(13) 0.0432(15) 0.0352(13) 0.0070(11) 0.0015(11) -0.0074(11)

loop_
_atom_site_label
_atom_site_type_symbol
_atom_site_fract_x
_atom_site_fract_y
_atom_site_fract_z
_atom_site_U_iso_or_equiv
_atom_site_thermal_displace_type
_atom_site_occupancy
_atom_site_calc_flag
_atom_site_refinement_flags
C1 C 0.4157(3) 0.1704(2) 0.56050(10) 0.0296(5) Uani 1 d .
H1A H 0.4110(3) 0.1833(2) 0.51397(10) 0.036 Uiso 1 calc R
N2 N 0.3102(2) 0.24676(13) 0.59320(8) 0.0225(4) Uani 1 d .
N3 N 0.2971(2) 0.22738(13) 0.65539(8) 0.0234(4) Uani 1 d .
C4 C 0.4144(3) 0.1452(2) 0.67812(10) 0.0272(5) Uani 1 d .
H4A H 0.4096(3) 0.1384(2) 0.72500(10) 0.033 Uiso 1 calc R
C5 C 0.6034(3) 0.1796(2) 0.58751(11) 0.0388(6) Uani 1 d .
H5A H 0.6550(3) 0.2449(2) 0.57420(11) 0.047 Uiso 1 calc R
H5B H 0.6753(3) 0.1232(2) 0.57180(11) 0.047 Uiso 1 calc R
C6 C 0.5988(3) 0.1751(2) 0.66013(11) 0.0341(5) Uani 1 d .
H6A H 0.6841(3) 0.1243(2) 0.67691(11) 0.041 Uiso 1 calc R
H6B H 0.6300(3) 0.2424(2) 0.67843(11) 0.041 Uiso 1 calc R
C7 C 0.3411(3) 0.0654(2) 0.57465(11) 0.0372(6) Uani 1 d .
H7A H 0.4030(3) 0.0126(2) 0.55085(11) 0.045 Uiso 1 calc R
H7B H 0.2160(3) 0.0630(2) 0.56134(11) 0.045 Uiso 1 calc R
C8 C 0.3632(3) 0.0443(2) 0.64601(10) 0.0322(5) Uani 1 d .
H8A H 0.2527(3) 0.0186(2) 0.66244(10) 0.039 Uiso 1 calc R
H8B H 0.4550(3) -0.0075(2) 0.65434(10) 0.039 Uiso 1 calc R
C9 C 0.3107(3) 0.3510(2) 0.57159(10) 0.0236(5) Uani 1 d .
C10 C 0.2297(3) 0.3742(2) 0.51359(10) 0.0287(5) Uani 1 d .
H10A H 0.1770(3) 0.3223(2) 0.48804(10) 0.034 Uiso 1 calc R
C11 C 0.2274(3) 0.4749(2) 0.49378(11) 0.0364(6) Uani 1 d .
H11A H 0.1723(3) 0.4923(2) 0.45428(11) 0.044 Uiso 1 calc R
C12 C 0.3049(3) 0.5502(2) 0.53116(11) 0.0399(6) Uani 1 d .
H12A H 0.2994(3) 0.6193(2) 0.51776(11) 0.048 Uiso 1 calc R
C13 C 0.3904(3) 0.5255(2) 0.58792(11) 0.0359(6) Uani 1 d .
H13A H 0.4466(3) 0.5771(2) 0.61271(11) 0.043 Uiso 1 calc R
C14 C 0.3940(3) 0.4255(2) 0.60850(10) 0.0297(5) Uani 1 d .
H14A H 0.4525(3) 0.4079(2) 0.64735(10) 0.036 Uiso 1 calc R
C15 C 0.1462(3) 0.2648(2) 0.69301(10) 0.0293(5) Uani 1 d .
C16 C 0.0086(3) 0.3175(2) 0.65031(12) 0.0388(6) Uani 1 d .
H16A H -0.0337(3) 0.2700(2) 0.61746(12) 0.058 Uiso 1 calc R
H16B H 0.0602(3) 0.3772(2) 0.63055(12) 0.058 Uiso 1 calc R
H16C H -0.0889(3) 0.3391(2) 0.67551(12) 0.058 Uiso 1 calc R
C17 C 0.0617(3) 0.1715(2) 0.72294(12) 0.0391(6) Uani 1 d .
H17A H 0.1481(3) 0.1365(2) 0.75058(12) 0.059 Uiso 1 calc R
H17B H 0.0196(3) 0.1248(2) 0.68960(12) 0.059 Uiso 1 calc R
H17C H -0.0363(3) 0.1935(2) 0.74774(12) 0.059 Uiso 1 calc R
C18 C 0.2163(3) 0.3362(2) 0.74514(12) 0.0435(7) Uani 1 d .
H18A H 0.3041(3) 0.3003(2) 0.77168(12) 0.065 Uiso 1 calc R
H18B H 0.1204(3) 0.3579(2) 0.77105(12) 0.065 Uiso 1 calc R
H18C H 0.2695(3) 0.3960(2) 0.72610(12) 0.065 Uiso 1 calc R
B1 B 0.7961(3) 0.8078(2) 0.63774(11) 0.0274(5) Uani 1 d .
C19 C 0.5952(3) 0.7981(2) 0.61460(10) 0.0267(5) Uani 1 d .
C20 C 0.4432(3) 0.7937(2) 0.59963(10) 0.0300(5) Uani 1 d .
H20 H 0.3227(3) 0.7901(2) 0.58775(10) 0.036 Uiso 1 calc R
C21 C 0.8081(3) 0.8830(2) 0.69737(10) 0.0286(5) Uani 1 d .
C22 C 0.8137(3) 0.9417(2) 0.74030(11) 0.0345(5) Uani 1 d .
H22 H 0.8181(3) 0.9885(2) 0.77453(11) 0.041 Uiso 1 calc R
C23 C 0.8719(3) 0.6965(2) 0.65531(10) 0.0314(5) Uani 1 d .
C24 C 0.9318(4) 0.6142(2) 0.66557(11) 0.0424(7) Uani 1 d .
H24 H 0.9796(4) 0.5485(2) 0.67375(11) 0.051 Uiso 1 calc R
C25 C 0.9103(3) 0.8525(2) 0.58244(10) 0.0294(5) Uani 1 d .
C26 C 0.9992(3) 0.8817(2) 0.54122(11) 0.0373(6) Uani 1 d .
H26 H 1.0700(3) 0.9049(2) 0.50844(11) 0.045 Uiso 1 calc R

loop_
_atom_type_symbol
_atom_type_description
_atom_type_scat_dispersion_real
_atom_type_scat_dispersion_imag
_atom_type_scat_source
C C 0.0033 0.0016 'International Tables Vol C Tables 4.2.6.8 and 6.1.1.4'
H H 0.0000 0.0000 'International Tables Vol C Tables 4.2.6.8 and 6.1.1.4'
B B 0.0013 0.0007 'International Tables Vol C Tables 4.2.6.8 and 6.1.1.4'
N N 0.0061 0.0033 'International Tables Vol C Tables 4.2.6.8 and 6.1.1.4'

loop_
_geom_angle_atom_site_label_1
_geom_angle_atom_site_label_2
_geom_angle_atom_site_label_3
_geom_angle
N2 C1 C7 107.6(2)
N2 C1 C5 107.2(2)
C7 C1 C5 110.6(2)
N3 N2 C9 119.3(2)
N3 N2 C1 113.2(2)
C9 N2 C1 119.0(2)
N2 N3 C4 112.8(2)
N2 N3 C15 122.8(2)
C4 N3 C15 122.4(2)
N3 C4 C6 106.8(2)
N3 C4 C8 110.2(2)
C6 C4 C8 109.5(2)
C1 C5 C6 108.0(2)
C4 C6 C5 108.5(2)
C1 C7 C8 109.2(2)
C4 C8 C7 107.2(2)
C10 C9 C14 121.4(2)
C10 C9 N2 118.9(2)
C14 C9 N2 119.7(2)
C11 C10 C9 118.5(2)
C10 C11 C12 120.5(2)
C11 C12 C13 120.3(2)
C14 C13 C12 119.9(2)
C13 C14 C9 119.2(2)
N3 C15 C16 111.1(2)
N3 C15 C18 109.0(2)
C16 C15 C18 111.4(2)
N3 C15 C17 107.7(2)
C16 C15 C17 108.2(2)
C18 C15 C17 109.4(2)
C19 B1 C21 108.2(2)
C19 B1 C25 110.7(2)
C21 B1 C25 109.6(2)
C19 B1 C23 109.4(2)
C21 B1 C23 111.6(2)
C25 B1 C23 107.3(2)
C20 C19 B1 177.0(2)
C22 C21 B1 177.5(2)
C24 C23 B1 176.8(2)
C26 C25 B1 177.1(2)

loop_
_geom_bond_atom_site_label_1
_geom_bond_atom_site_label_2
_geom_bond_distance
C1 N2 1.479(3)
C1 C7 1.527(3)
C1 C5 1.533(3)
N2 N3 1.351(2)
N2 C9 1.443(3)
N3 C4 1.473(3)
N3 C15 1.516(3)
C4 C6 1.533(3)
C4 C8 1.534(3)
C5 C6 1.542(3)
C7 C8 1.540(3)
C9 C10 1.388(3)
C9 C14 1.391(3)
C10 C11 1.386(3)
C11 C12 1.386(3)
C12 C13 1.385(3)
C13 C14 1.383(3)
C15 C16 1.527(3)
C15 C18 1.529(3)
C15 C17 1.536(3)
B1 C19 1.604(3)
B1 C21 1.604(3)
B1 C25 1.604(3)
B1 C23 1.610(3)
C19 C20 1.198(3)
C21 C22 1.191(3)
C23 C24 1.191(3)
C25 C26 1.195(3)

loop_
_geom_torsion_atom_site_label_1
_geom_torsion_atom_site_label_2
_geom_torsion_atom_site_label_3
_geom_torsion_atom_site_label_4
_geom_torsion
C7 C1 N2 N3 53.2(2)
C5 C1 N2 N3 -65.9(2)
C7 C1 N2 C9 -158.9(2)
C5 C1 N2 C9 82.1(2)
C9 N2 N3 C4 -138.1(2)
C1 N2 N3 C4 9.7(2)
C9 N2 N3 C15 57.5(3)
C1 N2 N3 C15 -154.7(2)
N2 N3 C4 C6 54.6(2)
C15 N3 C4 C6 -140.9(2)
N2 N3 C4 C8 -64.2(2)
C15 N3 C4 C8 100.2(2)
N2 C1 C5 C6 51.2(2)
C7 C1 C5 C6 -65.9(2)
N3 C4 C6 C5 -63.3(2)
C8 C4 C6 C5 56.0(2)
C1 C5 C6 C4 9.4(3)
N2 C1 C7 C8 -63.8(2)
C5 C1 C7 C8 53.1(2)
N3 C4 C8 C7 48.4(2)
C6 C4 C8 C7 -68.9(2)
C1 C7 C8 C4 12.3(3)
N3 N2 C9 C10 -144.4(2)
C1 N2 C9 C10 69.6(3)
N3 N2 C9 C14 36.6(3)
C1 N2 C9 C14 -109.4(2)
C14 C9 C10 C11 -2.4(3)
N2 C9 C10 C11 178.6(2)
C9 C10 C11 C12 0.2(3)
C10 C11 C12 C13 2.0(4)
C11 C12 C13 C14 -2.0(4)
C12 C13 C14 C9 -0.1(3)
C10 C9 C14 C13 2.4(3)
N2 C9 C14 C13 -178.7(2)
N2 N3 C15 C16 4.9(3)
C4 N3 C15 C16 -158.0(2)
N2 N3 C15 C18 -118.2(2)
C4 N3 C15 C18 78.9(2)
N2 N3 C15 C17 123.2(2)
C4 N3 C15 C17 -39.7(3)
C21 B1 C19 C20 -3.9(44)
C25 B1 C19 C20 -124.1(43)
C23 B1 C19 C20 117.9(43)
C19 B1 C21 C22 -54.6(54)
C25 B1 C21 C22 66.2(54)
C23 B1 C21 C22 -175.1(53)
C19 B1 C23 C24 101.8(45)
C21 B1 C23 C24 -138.5(44)
C25 B1 C23 C24 -18.4(45)
C19 B1 C25 C26 -115.9(45)
C21 B1 C25 C26 124.8(45)
C23 B1 C25 C26 3.4(46)
